data_1570412
loop_
_publ_author_name
'Sudhakar, Pagidi'
'Gupta, Abhishek Kumar'
'Cordes, David B.'
'Zysman-Colman, Eli'

_publ_section_title
;
 Thermally activated delayed fluorescence emitters showing wide-range
 near-infrared piezochromism and their use in deep-red OLEDs.
;
_journal_issue 2
_journal_name_full 'Chemical science'
_journal_page_first 545
_journal_page_last 554
_journal_paper_doi 10.1039/d3sc05188a
_journal_volume 15
_journal_year 2024
_chemical_formula_moiety 'C52 H40 N4 O2'
_chemical_formula_sum 'C52 H40 N4 O2'
_chemical_formula_weight 752.88
_space_group_crystal_system triclinic
_space_group_IT_number 2
_space_group_name_Hall '-P 1'
_space_group_name_H-M_alt 'P -1'
_atom_sites_solution_hydrogens geom
_atom_sites_solution_primary direct
_audit_creation_date 2023-09-07
_audit_creation_method
;
Olex2 1.5
(compiled 2023.03.06 svn.rbb2c1857 for OlexSys, GUI svn.r6748)
;
_audit_update_record
;
2023-09-21 deposited with the CCDC.	2023-11-28 downloaded from the CCDC.
;
_cell_angle_alpha 109.639(3)
_cell_angle_beta 95.666(2)
_cell_angle_gamma 108.274(3)
_cell_formula_units_Z 2
_cell_length_a 10.0726(3)
_cell_length_b 14.3581(4)
_cell_length_c 15.3628(4)
_cell_measurement_reflns_used 12427
_cell_measurement_temperature 125
_cell_measurement_theta_max 75.2580
_cell_measurement_theta_min 3.1380
_cell_volume 1934.60(11)
_computing_cell_refinement 'CrysAlisPro 1.171.42.49 (Rigaku OD, 2022)'
_computing_data_collection 'CrystalClear-SM Expert 2.1 b45 (Rigaku OD, 2015)'
_computing_data_reduction 'CrysAlisPro 1.171.42.49 (Rigaku OD, 2022)'
_computing_molecular_graphics 'Olex2 1.5 (Dolomanov et al., 2009)'
_computing_publication_material 'Olex2 1.5 (Dolomanov et al., 2009)'
_computing_structure_refinement 'SHELXL 2019/3 (Sheldrick, 2015)'
_computing_structure_solution 'SIR2011  (Burla et al.,  2007)'
_diffrn_ambient_temperature 125
_diffrn_detector 'hybrid photon counting detector'
_diffrn_detector_area_resol_mean 5.8140
_diffrn_detector_type 'Dectris PILATUS P200K'
_diffrn_measured_fraction_theta_full 0.982
_diffrn_measured_fraction_theta_max 0.953
_diffrn_measurement_details
;
List of Runs (angles in degrees, time in seconds):

  # Type    Start    End  Width  t~exp~   \w     \q     \k     \f   Frames
#--------------------------------------------------------------------------
  1  \w   -125.00  55.00   0.50   10.00    --  -35.00  60.00 -45.00  360
  2  \w   -108.00 -48.00   0.50   10.00    --  -35.00  30.00  90.00  120
  3  \w   -173.50 -10.00   0.50   20.00    -- -100.00  60.00 -90.00  327
  4  \w   -187.00 -40.00   0.50   20.00    -- -100.00  30.00  45.00  294
  5  \w   -165.00 -10.00   0.50   20.00    -- -100.00  60.00-180.00  310
  6  \w   -190.00-127.50   0.50   20.00    -- -100.00  60.00 135.00  125
  7  \w   -165.00 -19.00   0.50   20.00    -- -100.00  60.00   0.00  292
  8  \w   -152.50 -44.50   0.50   20.00    -- -100.00  30.00 135.00  216
  9  \w   -174.00-114.00   0.50   20.00    -- -100.00  60.00  90.00  120
 10  \w    -70.00 -10.00   0.50   20.00    -- -100.00  30.00   0.00  120
 11  \w   -190.00 -10.00   0.50   20.00    -- -100.00  30.00 -90.00  360
 12  \w   -174.00 -10.00   0.50   20.00    -- -100.00  60.00  45.00  328
 13  \w   -190.00-120.00   0.50   20.00    -- -100.00  60.00-135.00  140
;
_diffrn_measurement_device 'AFC11: Quarter \c 4 circle'
_diffrn_measurement_device_type 'Rigaku XtaLAB P200K'
_diffrn_measurement_method 'shutterless scans'
_diffrn_measurement_specimen_support Loop
_diffrn_orient_matrix_type 'CrysAlisPro convention (1999,Acta A55,543-557)'
_diffrn_orient_matrix_UB_11 -0.0804309000
_diffrn_orient_matrix_UB_12 -0.1165911000
_diffrn_orient_matrix_UB_13 -0.0143600000
_diffrn_orient_matrix_UB_21 0.0305843000
_diffrn_orient_matrix_UB_22 -0.0376426000
_diffrn_orient_matrix_UB_23 -0.0996803000
_diffrn_orient_matrix_UB_31 0.1412949000
_diffrn_orient_matrix_UB_32 -0.0051033000
_diffrn_orient_matrix_UB_33 0.0426249000
_diffrn_radiation_monochromator 'Rigaku Osmic Confocal Optical System'
_diffrn_radiation_probe x-ray
_diffrn_radiation_type 'Cu K\a'
_diffrn_radiation_wavelength 1.54184
_diffrn_reflns_av_R_equivalents 0.0307
_diffrn_reflns_av_unetI/netI 0.0365
_diffrn_reflns_Laue_measured_fraction_full 0.982
_diffrn_reflns_Laue_measured_fraction_max 0.953
_diffrn_reflns_limit_h_max 12
_diffrn_reflns_limit_h_min -12
_diffrn_reflns_limit_k_max 17
_diffrn_reflns_limit_k_min -17
_diffrn_reflns_limit_l_max 19
_diffrn_reflns_limit_l_min -17
_diffrn_reflns_number 23164
_diffrn_reflns_point_group_measured_fraction_full 0.982
_diffrn_reflns_point_group_measured_fraction_max 0.953
_diffrn_reflns_theta_full 67.684
_diffrn_reflns_theta_max 75.547
_diffrn_reflns_theta_min 3.137
_diffrn_source 'Rotating Anode'
_diffrn_source_type 'Rigaku MM-007HF'
_exptl_absorpt_coefficient_mu 0.620
_exptl_absorpt_correction_T_max 1.00000
_exptl_absorpt_correction_T_min 0.90048
_exptl_absorpt_correction_type multi-scan
_exptl_absorpt_process_details
;
CrysAlisPro 1.171.42.49 (Rigaku Oxford Diffraction, 2022)
Empirical absorption correction using spherical harmonics,
implemented in SCALE3 ABSPACK scaling algorithm.
;
_exptl_crystal_colour red
_exptl_crystal_colour_primary red
_exptl_crystal_density_diffrn 1.292
_exptl_crystal_description needle
_exptl_crystal_F_000 792
_exptl_crystal_preparation Luminescent
_exptl_crystal_recrystallization_method 'Re-crystallisation from solvent: Dichloromethane/hexane'
_exptl_crystal_size_max 0.24
_exptl_crystal_size_mid 0.02
_exptl_crystal_size_min 0.01
_refine_diff_density_max 0.209
_refine_diff_density_min -0.232
_refine_diff_density_rms 0.044
_refine_ls_extinction_method none
_refine_ls_goodness_of_fit_ref 1.051
_refine_ls_hydrogen_treatment constr
_refine_ls_matrix_type full
_refine_ls_number_parameters 527
_refine_ls_number_reflns 7654
_refine_ls_number_restraints 0
_refine_ls_restrained_S_all 1.051
_refine_ls_R_factor_all 0.0494
_refine_ls_R_factor_gt 0.0416
_refine_ls_shift/su_max 0.000
_refine_ls_shift/su_mean 0.000
_refine_ls_structure_factor_coef Fsqd
_refine_ls_weighting_details 'w=1/[\s^2^(Fo^2^)+(0.0654P)^2^+0.3712P] where P=(Fo^2^+2Fc^2^)/3'
_refine_ls_weighting_scheme calc
_refine_ls_wR_factor_gt 0.1114
_refine_ls_wR_factor_ref 0.1179
_reflns_Friedel_coverage 0.000
_reflns_number_gt 6439
_reflns_number_total 7654
_reflns_threshold_expression 'I > 2\s(I)'
_cod_data_source_file d3sc05188a3.cif
_cod_data_source_block MeTPA-BQ
_cod_depositor_comments
;
The following automatic conversions were performed:

data item '_diffrn_radiation_probe' value 'X-ray' was changed to
'x-ray' in accordance with the
/home/data/users/saulius/crontab/automatic-downloads/rss-feeds/RSC/lib/dictionaries/cif_core.dic
dictionary named 'cif_core.dic' version 2.4.2 last updated on
2011-04-26.

Automatic conversion script
Id: cif_fix_values 8170 2020-07-09 18:12:32Z antanas 

 Adding full bibliography for 1570412--1570413.cif.
;
_cod_original_sg_symbol_H-M P-1
_cod_database_code 1570412
_shelx_shelxl_version_number 2019/3
_shelx_space_group_comment
;
The symmetry employed for this shelxl refinement is uniquely defined
by the following loop, which should always be used as a source of
symmetry information in preference to the above space-group names.
They are only intended as comments.
;
_shelx_estimated_absorpt_t_max 0.994
_shelx_estimated_absorpt_t_min 0.865
_olex2_refinement_description
;
1. Fixed Uiso
 At 1.2 times of:
  All C(H) groups
 At 1.5 times of:
  All C(H,H,H) groups
2.a Aromatic/amide H refined with riding coordinates:
 C7(H7), C8(H8), C9(H9), C10(H10), C16(H16), C17(H17), C19(H19), C20(H20),
 C23(H23), C24(H24), C26(H26), C27(H27), C30(H30), C31(H31), C33(H33), C34(H34),
  C37(H37), C38(H38), C40(H40), C41(H41), C44(H44), C45(H45), C47(H47),
 C48(H48), C51(H51), C52(H52), C54(H54), C55(H55)
2.b Idealised Me refined as rotating group:
 C28(H28A,H28B,H28C), C35(H35A,H35B,H35C), C49(H49A,H49B,H49C), C56(H56A,H56B,
 H56C)
;

loop_
_space_group_symop_operation_xyz
'x, y, z'
'-x, -y, -z'

loop_
_atom_site_label
_atom_site_type_symbol
_atom_site_fract_x
_atom_site_fract_y
_atom_site_fract_z
_atom_site_U_iso_or_equiv
_atom_site_adp_type
_atom_site_occupancy
_atom_site_site_symmetry_order
_atom_site_calc_flag
_atom_site_refinement_flags_posn
_atom_site_refinement_flags_adp
_atom_site_refinement_flags_occupancy
_atom_site_disorder_assembly
_atom_site_disorder_group
O5 O 0.03104(14) 0.82632(9) 0.46560(7) 0.0475(3) Uani 1 1 d . . . . .
O12 O 0.18789(13) 0.85818(8) 0.82304(7) 0.0425(3) Uani 1 1 d . . . . .
N3 N 0.12214(12) 0.67441(8) 0.49170(7) 0.0270(2) Uani 1 1 d . . . . .
N14 N 0.21058(12) 0.69400(8) 0.67671(7) 0.0277(2) Uani 1 1 d . . . . .
N21 N 0.43581(14) 0.32250(9) 0.67644(8) 0.0342(3) Uani 1 1 d . . . . .
N42 N 0.15894(12) 0.28932(8) 0.15471(7) 0.0276(2) Uani 1 1 d . . . . .
C1 C 0.22224(13) 0.61739(10) 0.60314(8) 0.0257(3) Uani 1 1 d . . . . .
C2 C 0.17340(13) 0.60461(9) 0.50718(8) 0.0249(2) Uani 1 1 d . . . . .
C4 C 0.11553(14) 0.75309(10) 0.56628(9) 0.0270(3) Uani 1 1 d . . . . .
C5 C 0.05734(15) 0.82939(11) 0.54574(9) 0.0324(3) Uani 1 1 d . . . . .
C6 C 0.03236(15) 0.90854(10) 0.62826(9) 0.0310(3) Uani 1 1 d . . . . .
C7 C -0.03456(17) 0.97418(12) 0.61189(11) 0.0392(3) Uani 1 1 d . . . . .
H7 H -0.063289 0.968628 0.548986 0.047 Uiso 1 1 calc R U . . .
C8 C -0.05947(19) 1.04789(12) 0.68743(12) 0.0445(4) Uani 1 1 d . . . . .
H8 H -0.104758 1.092952 0.676065 0.053 Uiso 1 1 calc R U . . .
C9 C -0.01867(18) 1.05598(12) 0.77904(11) 0.0430(4) Uani 1 1 d . . . . .
H9 H -0.037202 1.105834 0.830377 0.052 Uiso 1 1 calc R U . . .
C10 C 0.04907(17) 0.99164(11) 0.79609(10) 0.0374(3) Uani 1 1 d . . . . .
H10 H 0.078340 0.998296 0.859305 0.045 Uiso 1 1 calc R U . . .
C11 C 0.07469(15) 0.91714(10) 0.72124(9) 0.0310(3) Uani 1 1 d . . . . .
C12 C 0.14384(15) 0.84714(10) 0.74230(9) 0.0305(3) Uani 1 1 d . . . . .
C13 C 0.15652(14) 0.76158(10) 0.65872(8) 0.0267(3) Uani 1 1 d . . . . .
C15 C 0.28603(14) 0.54719(10) 0.62810(8) 0.0267(3) Uani 1 1 d . . . . .
C16 C 0.40875(14) 0.53504(10) 0.59935(8) 0.0270(3) Uani 1 1 d . . . . .
H16 H 0.456361 0.575453 0.566022 0.032 Uiso 1 1 calc R U . . .
C17 C 0.46141(14) 0.46468(10) 0.61904(8) 0.0282(3) Uani 1 1 d . . . . .
H17 H 0.546822 0.458632 0.600987 0.034 Uiso 1 1 calc R U . . .
C18 C 0.39011(15) 0.40236(10) 0.66529(9) 0.0294(3) Uani 1 1 d . . . . .
C19 C 0.27151(16) 0.41746(12) 0.69772(10) 0.0371(3) Uani 1 1 d . . . . .
H19 H 0.224890 0.377706 0.731837 0.045 Uiso 1 1 calc R U . . .
C20 C 0.22113(16) 0.49035(11) 0.68042(10) 0.0349(3) Uani 1 1 d . . . . .
H20 H 0.141687 0.501791 0.704358 0.042 Uiso 1 1 calc R U . . .
C22 C 0.46480(15) 0.25197(10) 0.59775(9) 0.0305(3) Uani 1 1 d . . . . .
C23 C 0.38755(17) 0.22190(11) 0.50570(10) 0.0378(3) Uani 1 1 d . . . . .
H23 H 0.314747 0.248673 0.495835 0.045 Uiso 1 1 calc R U . . .
C24 C 0.41659(18) 0.15319(11) 0.42867(10) 0.0397(3) Uani 1 1 d . . . . .
H24 H 0.364405 0.134866 0.366514 0.048 Uiso 1 1 calc R U . . .
C25 C 0.51997(17) 0.11054(10) 0.44010(10) 0.0356(3) Uani 1 1 d . . . . .
C26 C 0.59546(16) 0.14039(11) 0.53186(10) 0.0344(3) Uani 1 1 d . . . . .
H26 H 0.666673 0.112211 0.541678 0.041 Uiso 1 1 calc R U . . .
C27 C 0.56938(15) 0.21048(10) 0.60970(9) 0.0318(3) Uani 1 1 d . . . . .
H27 H 0.623573 0.230170 0.671610 0.038 Uiso 1 1 calc R U . . .
C28 C 0.5474(2) 0.03319(12) 0.35570(11) 0.0442(4) Uani 1 1 d . . . . .
H28A H 0.623267 0.011542 0.377457 0.066 Uiso 1 1 calc R U . . .
H28B H 0.577617 0.067570 0.311820 0.066 Uiso 1 1 calc R U . . .
H28C H 0.459183 -0.029653 0.323108 0.066 Uiso 1 1 calc R U . . .
C29 C 0.45928(15) 0.31741(11) 0.76738(9) 0.0298(3) Uani 1 1 d . . . . .
C30 C 0.40281(16) 0.22131(11) 0.77821(10) 0.0352(3) Uani 1 1 d . . . . .
H30 H 0.343723 0.158835 0.725065 0.042 Uiso 1 1 calc R U . . .
C31 C 0.43249(17) 0.21640(12) 0.86636(10) 0.0377(3) Uani 1 1 d . . . . .
H31 H 0.393879 0.150113 0.872577 0.045 Uiso 1 1 calc R U . . .
C32 C 0.51758(16) 0.30650(12) 0.94577(10) 0.0361(3) Uani 1 1 d . . . . .
C33 C 0.56941(16) 0.40244(12) 0.93431(10) 0.0366(3) Uani 1 1 d . . . . .
H33 H 0.625589 0.465411 0.987919 0.044 Uiso 1 1 calc R U . . .
C34 C 0.54121(16) 0.40864(11) 0.84659(9) 0.0336(3) Uani 1 1 d . . . . .
H34 H 0.577922 0.475245 0.840705 0.040 Uiso 1 1 calc R U . . .
C35 C 0.5517(2) 0.30018(16) 1.04115(11) 0.0498(4) Uani 1 1 d . . . . .
H35A H 0.642300 0.288630 1.048770 0.075 Uiso 1 1 calc R U . . .
H35B H 0.474317 0.240919 1.044849 0.075 Uiso 1 1 calc R U . . .
H35C H 0.560705 0.366895 1.091684 0.075 Uiso 1 1 calc R U . . .
C36 C 0.17341(13) 0.51942(9) 0.41959(8) 0.0246(2) Uani 1 1 d . . . . .
C37 C 0.16773(14) 0.53888(10) 0.33579(9) 0.0269(3) Uani 1 1 d . . . . .
H37 H 0.165921 0.605459 0.338230 0.032 Uiso 1 1 calc R U . . .
C38 C 0.16470(14) 0.46451(10) 0.25031(8) 0.0270(3) Uani 1 1 d . . . . .
H38 H 0.161306 0.480855 0.195322 0.032 Uiso 1 1 calc R U . . .
C39 C 0.16656(13) 0.36496(9) 0.24319(8) 0.0253(2) Uani 1 1 d . . . . .
C40 C 0.17313(13) 0.34453(9) 0.32631(8) 0.0258(3) Uani 1 1 d . . . . .
H40 H 0.176258 0.278272 0.323864 0.031 Uiso 1 1 calc R U . . .
C41 C 0.17512(13) 0.41975(9) 0.41211(8) 0.0251(2) Uani 1 1 d . . . . .
H41 H 0.177713 0.403298 0.467049 0.030 Uiso 1 1 calc R U . . .
C43 C 0.10115(14) 0.29933(9) 0.07041(8) 0.0265(3) Uani 1 1 d . . . . .
C44 C -0.03888(15) 0.29438(11) 0.05254(9) 0.0335(3) Uani 1 1 d . . . . .
H44 H -0.099230 0.280681 0.094117 0.040 Uiso 1 1 calc R U . . .
C45 C -0.09018(16) 0.30970(12) -0.02694(10) 0.0364(3) Uani 1 1 d . . . . .
H45 H -0.185708 0.307608 -0.038373 0.044 Uiso 1 1 calc R U . . .
C46 C -0.00550(16) 0.32799(11) -0.09018(9) 0.0336(3) Uani 1 1 d . . . . .
C47 C 0.13302(16) 0.32953(11) -0.07217(9) 0.0337(3) Uani 1 1 d . . . . .
H47 H 0.192234 0.340069 -0.115134 0.040 Uiso 1 1 calc R U . . .
C48 C 0.18647(15) 0.31593(10) 0.00749(9) 0.0306(3) Uani 1 1 d . . . . .
H48 H 0.281978 0.317998 0.018992 0.037 Uiso 1 1 calc R U . . .
C49 C -0.0613(2) 0.34609(14) -0.17537(11) 0.0475(4) Uani 1 1 d . . . . .
H49A H -0.003705 0.417708 -0.170030 0.071 Uiso 1 1 calc R U . . .
H49B H -0.161750 0.339131 -0.178265 0.071 Uiso 1 1 calc R U . . .
H49C H -0.054729 0.293204 -0.233226 0.071 Uiso 1 1 calc R U . . .
C50 C 0.22401(14) 0.21254(9) 0.14393(8) 0.0258(3) Uani 1 1 d . . . . .
C51 C 0.16243(15) 0.11434(10) 0.06735(9) 0.0307(3) Uani 1 1 d . . . . .
H51 H 0.075406 0.098267 0.025138 0.037 Uiso 1 1 calc R U . . .
C52 C 0.22753(15) 0.04025(10) 0.05260(9) 0.0319(3) Uani 1 1 d . . . . .
H52 H 0.184556 -0.025840 -0.000276 0.038 Uiso 1 1 calc R U . . .
C53 C 0.35398(15) 0.06005(10) 0.11307(9) 0.0300(3) Uani 1 1 d . . . . .
C54 C 0.41504(15) 0.15886(10) 0.18881(9) 0.0318(3) Uani 1 1 d . . . . .
H54 H 0.502077 0.174975 0.231025 0.038 Uiso 1 1 calc R U . . .
C55 C 0.35154(14) 0.23411(10) 0.20386(9) 0.0294(3) Uani 1 1 d . . . . .
H55 H 0.395876 0.300983 0.255701 0.035 Uiso 1 1 calc R U . . .
C56 C 0.42135(18) -0.02253(12) 0.09654(10) 0.0399(3) Uani 1 1 d . . . . .
H56A H 0.389178 -0.064716 0.134372 0.060 Uiso 1 1 calc R U . . .
H56B H 0.526140 0.012776 0.115393 0.060 Uiso 1 1 calc R U . . .
H56C H 0.392573 -0.069415 0.029085 0.060 Uiso 1 1 calc R U . . .

loop_
_atom_site_aniso_label
_atom_site_aniso_U_11
_atom_site_aniso_U_22
_atom_site_aniso_U_33
_atom_site_aniso_U_23
_atom_site_aniso_U_13
_atom_site_aniso_U_12
O5 0.0785(8) 0.0545(6) 0.0304(5) 0.0189(5) 0.0182(5) 0.0474(6)
O12 0.0640(7) 0.0420(5) 0.0232(5) 0.0057(4) 0.0076(4) 0.0298(5)
N3 0.0336(6) 0.0273(5) 0.0232(5) 0.0085(4) 0.0090(4) 0.0158(4)
N14 0.0326(6) 0.0278(5) 0.0227(5) 0.0069(4) 0.0070(4) 0.0142(4)
N21 0.0526(7) 0.0366(6) 0.0243(5) 0.0131(5) 0.0126(5) 0.0284(5)
N42 0.0380(6) 0.0294(5) 0.0183(5) 0.0061(4) 0.0050(4) 0.0199(5)
C1 0.0284(6) 0.0264(6) 0.0213(5) 0.0059(5) 0.0063(5) 0.0120(5)
C2 0.0276(6) 0.0250(6) 0.0227(6) 0.0079(5) 0.0080(5) 0.0115(5)
C4 0.0317(6) 0.0264(6) 0.0245(6) 0.0083(5) 0.0095(5) 0.0136(5)
C5 0.0423(8) 0.0332(7) 0.0274(6) 0.0116(5) 0.0106(6) 0.0206(6)
C6 0.0372(7) 0.0278(6) 0.0306(7) 0.0096(5) 0.0114(5) 0.0160(5)
C7 0.0517(9) 0.0373(7) 0.0373(7) 0.0150(6) 0.0154(7) 0.0254(7)
C8 0.0584(10) 0.0381(8) 0.0477(9) 0.0152(7) 0.0186(7) 0.0315(7)
C9 0.0574(9) 0.0330(7) 0.0402(8) 0.0064(6) 0.0183(7) 0.0252(7)
C10 0.0490(8) 0.0310(7) 0.0300(7) 0.0052(5) 0.0112(6) 0.0183(6)
C11 0.0370(7) 0.0250(6) 0.0295(6) 0.0066(5) 0.0106(5) 0.0128(5)
C12 0.0376(7) 0.0275(6) 0.0245(6) 0.0064(5) 0.0089(5) 0.0131(5)
C13 0.0305(6) 0.0256(6) 0.0229(6) 0.0064(5) 0.0067(5) 0.0117(5)
C15 0.0338(7) 0.0273(6) 0.0184(5) 0.0057(4) 0.0043(5) 0.0143(5)
C16 0.0306(6) 0.0276(6) 0.0220(5) 0.0074(5) 0.0059(5) 0.0120(5)
C17 0.0312(6) 0.0310(6) 0.0225(6) 0.0070(5) 0.0060(5) 0.0153(5)
C18 0.0399(7) 0.0315(6) 0.0210(6) 0.0090(5) 0.0069(5) 0.0197(6)
C19 0.0469(8) 0.0459(8) 0.0359(7) 0.0250(6) 0.0202(6) 0.0265(7)
C20 0.0416(8) 0.0446(8) 0.0325(7) 0.0200(6) 0.0173(6) 0.0260(6)
C22 0.0402(7) 0.0272(6) 0.0258(6) 0.0087(5) 0.0101(5) 0.0157(5)
C23 0.0465(8) 0.0370(7) 0.0305(7) 0.0097(6) 0.0062(6) 0.0205(6)
C24 0.0518(9) 0.0352(7) 0.0262(6) 0.0067(5) 0.0053(6) 0.0152(6)
C25 0.0492(8) 0.0250(6) 0.0323(7) 0.0095(5) 0.0171(6) 0.0124(6)
C26 0.0413(8) 0.0302(6) 0.0373(7) 0.0141(6) 0.0163(6) 0.0174(6)
C27 0.0390(7) 0.0306(6) 0.0284(6) 0.0123(5) 0.0091(5) 0.0150(6)
C28 0.0633(10) 0.0313(7) 0.0369(8) 0.0090(6) 0.0226(7) 0.0173(7)
C29 0.0379(7) 0.0351(6) 0.0257(6) 0.0138(5) 0.0113(5) 0.0223(6)
C30 0.0451(8) 0.0322(7) 0.0342(7) 0.0129(6) 0.0134(6) 0.0205(6)
C31 0.0489(8) 0.0403(7) 0.0419(8) 0.0239(6) 0.0219(7) 0.0276(7)
C32 0.0405(8) 0.0537(8) 0.0334(7) 0.0241(6) 0.0187(6) 0.0315(7)
C33 0.0400(8) 0.0448(8) 0.0266(6) 0.0115(6) 0.0080(6) 0.0203(6)
C34 0.0419(8) 0.0339(7) 0.0301(7) 0.0134(5) 0.0120(6) 0.0183(6)
C35 0.0569(10) 0.0820(12) 0.0400(8) 0.0371(8) 0.0241(7) 0.0451(9)
C36 0.0263(6) 0.0262(6) 0.0211(6) 0.0064(5) 0.0060(5) 0.0122(5)
C37 0.0321(6) 0.0266(6) 0.0255(6) 0.0093(5) 0.0073(5) 0.0158(5)
C38 0.0340(7) 0.0295(6) 0.0219(6) 0.0104(5) 0.0085(5) 0.0162(5)
C39 0.0279(6) 0.0267(6) 0.0207(5) 0.0056(5) 0.0055(5) 0.0133(5)
C40 0.0306(6) 0.0242(6) 0.0234(6) 0.0080(5) 0.0059(5) 0.0125(5)
C41 0.0270(6) 0.0261(6) 0.0212(5) 0.0081(5) 0.0043(5) 0.0103(5)
C43 0.0345(7) 0.0257(6) 0.0199(5) 0.0059(4) 0.0044(5) 0.0154(5)
C44 0.0363(7) 0.0411(7) 0.0269(6) 0.0124(5) 0.0085(5) 0.0199(6)
C45 0.0362(7) 0.0456(8) 0.0327(7) 0.0144(6) 0.0056(6) 0.0234(6)
C46 0.0448(8) 0.0331(7) 0.0252(6) 0.0097(5) 0.0046(6) 0.0203(6)
C47 0.0420(8) 0.0370(7) 0.0265(6) 0.0133(5) 0.0105(6) 0.0185(6)
C48 0.0340(7) 0.0336(6) 0.0256(6) 0.0091(5) 0.0070(5) 0.0170(5)
C49 0.0645(11) 0.0583(10) 0.0332(7) 0.0224(7) 0.0087(7) 0.0356(8)
C50 0.0338(6) 0.0258(6) 0.0204(5) 0.0076(5) 0.0079(5) 0.0153(5)
C51 0.0340(7) 0.0301(6) 0.0238(6) 0.0047(5) 0.0027(5) 0.0140(5)
C52 0.0409(7) 0.0266(6) 0.0248(6) 0.0040(5) 0.0057(5) 0.0151(5)
C53 0.0394(7) 0.0293(6) 0.0255(6) 0.0098(5) 0.0097(5) 0.0181(6)
C54 0.0370(7) 0.0337(7) 0.0255(6) 0.0089(5) 0.0038(5) 0.0179(6)
C55 0.0364(7) 0.0273(6) 0.0210(6) 0.0041(5) 0.0029(5) 0.0142(5)
C56 0.0523(9) 0.0368(7) 0.0349(7) 0.0094(6) 0.0095(6) 0.0273(7)

loop_
_atom_type_symbol
_atom_type_description
_atom_type_scat_dispersion_real
_atom_type_scat_dispersion_imag
_atom_type_scat_source
C C 0.0181 0.0091 'International Tables Vol C Tables 4.2.6.8 and 6.1.1.4'
H H 0.0000 0.0000 'International Tables Vol C Tables 4.2.6.8 and 6.1.1.4'
N N 0.0311 0.0180 'International Tables Vol C Tables 4.2.6.8 and 6.1.1.4'
O O 0.0492 0.0322 'International Tables Vol C Tables 4.2.6.8 and 6.1.1.4'

loop_
_geom_angle_atom_site_label_1
_geom_angle_atom_site_label_2
_geom_angle_atom_site_label_3
_geom_angle
_geom_angle_site_symmetry_1
_geom_angle_site_symmetry_3
_geom_angle_publ_flag
C4 N3 C2 118.73(11) . . ?
C1 N14 C13 117.84(11) . . ?
C18 N21 C22 119.35(10) . . ?
C18 N21 C29 119.83(10) . . ?
C22 N21 C29 120.74(10) . . ?
C39 N42 C43 118.42(9) . . ?
C39 N42 C50 123.14(10) . . ?
C50 N42 C43 117.81(9) . . ?
N14 C1 C2 121.31(11) . . ?
N14 C1 C15 115.08(10) . . ?
C2 C1 C15 123.61(10) . . ?
N3 C2 C1 119.30(10) . . ?
N3 C2 C36 114.32(10) . . ?
C1 C2 C36 126.38(11) . . ?
N3 C4 C5 116.98(11) . . ?
N3 C4 C13 121.44(11) . . ?
C13 C4 C5 121.55(11) . . ?
O5 C5 C4 121.34(11) . . ?
O5 C5 C6 121.93(12) . . ?
C6 C5 C4 116.73(11) . . ?
C7 C6 C5 119.05(12) . . ?
C7 C6 C11 119.75(12) . . ?
C11 C6 C5 121.19(12) . . ?
C6 C7 H7 120.0 . . ?
C8 C7 C6 120.03(14) . . ?
C8 C7 H7 120.0 . . ?
C7 C8 H8 119.9 . . ?
C9 C8 C7 120.29(14) . . ?
C9 C8 H8 119.9 . . ?
C8 C9 H9 120.0 . . ?
C8 C9 C10 120.08(13) . . ?
C10 C9 H9 120.0 . . ?
C9 C10 H10 119.8 . . ?
C9 C10 C11 120.43(13) . . ?
C11 C10 H10 119.8 . . ?
C6 C11 C12 121.82(11) . . ?
C10 C11 C6 119.41(12) . . ?
C10 C11 C12 118.76(12) . . ?
O12 C12 C11 122.03(11) . . ?
O12 C12 C13 121.28(12) . . ?
C11 C12 C13 116.68(11) . . ?
N14 C13 C4 121.25(11) . . ?
N14 C13 C12 117.14(11) . . ?
C4 C13 C12 121.60(11) . . ?
C16 C15 C1 121.55(11) . . ?
C16 C15 C20 118.90(11) . . ?
C20 C15 C1 119.55(11) . . ?
C15 C16 H16 119.8 . . ?
C17 C16 C15 120.37(12) . . ?
C17 C16 H16 119.8 . . ?
C16 C17 H17 119.8 . . ?
C16 C17 C18 120.47(12) . . ?
C18 C17 H17 119.8 . . ?
C17 C18 N21 120.20(12) . . ?
C19 C18 N21 120.46(12) . . ?
C19 C18 C17 119.31(12) . . ?
C18 C19 H19 119.9 . . ?
C20 C19 C18 120.11(13) . . ?
C20 C19 H19 119.9 . . ?
C15 C20 H20 119.7 . . ?
C19 C20 C15 120.60(12) . . ?
C19 C20 H20 119.7 . . ?
C23 C22 N21 120.46(12) . . ?
C27 C22 N21 121.23(12) . . ?
C27 C22 C23 118.31(12) . . ?
C22 C23 H23 119.8 . . ?
C24 C23 C22 120.37(13) . . ?
C24 C23 H23 119.8 . . ?
C23 C24 H24 119.2 . . ?
C23 C24 C25 121.66(13) . . ?
C25 C24 H24 119.2 . . ?
C24 C25 C26 117.50(12) . . ?
C24 C25 C28 121.07(14) . . ?
C26 C25 C28 121.41(14) . . ?
C25 C26 H26 119.2 . . ?
C25 C26 C27 121.59(13) . . ?
C27 C26 H26 119.2 . . ?
C22 C27 C26 120.56(13) . . ?
C22 C27 H27 119.7 . . ?
C26 C27 H27 119.7 . . ?
C25 C28 H28A 109.5 . . ?
C25 C28 H28B 109.5 . . ?
C25 C28 H28C 109.5 . . ?
H28A C28 H28B 109.5 . . ?
H28A C28 H28C 109.5 . . ?
H28B C28 H28C 109.5 . . ?
C30 C29 N21 120.81(12) . . ?
C34 C29 N21 120.16(12) . . ?
C34 C29 C30 119.02(12) . . ?
C29 C30 H30 119.9 . . ?
C31 C30 C29 120.24(13) . . ?
C31 C30 H30 119.9 . . ?
C30 C31 H31 119.3 . . ?
C30 C31 C32 121.36(13) . . ?
C32 C31 H31 119.3 . . ?
C31 C32 C35 121.08(14) . . ?
C33 C32 C31 117.64(12) . . ?
C33 C32 C35 121.28(15) . . ?
C32 C33 H33 119.2 . . ?
C34 C33 C32 121.70(14) . . ?
C34 C33 H33 119.2 . . ?
C29 C34 H34 120.0 . . ?
C33 C34 C29 119.98(13) . . ?
C33 C34 H34 120.0 . . ?
C32 C35 H35A 109.5 . . ?
C32 C35 H35B 109.5 . . ?
C32 C35 H35C 109.5 . . ?
H35A C35 H35B 109.5 . . ?
H35A C35 H35C 109.5 . . ?
H35B C35 H35C 109.5 . . ?
C37 C36 C2 117.36(10) . . ?
C41 C36 C2 125.89(11) . . ?
C41 C36 C37 116.74(10) . . ?
C36 C37 H37 119.0 . . ?
C38 C37 C36 122.08(11) . . ?
C38 C37 H37 119.0 . . ?
C37 C38 H38 119.5 . . ?
C37 C38 C39 120.98(11) . . ?
C39 C38 H38 119.5 . . ?
N42 C39 C40 122.46(11) . . ?
C38 C39 N42 119.88(11) . . ?
C38 C39 C40 117.65(11) . . ?
C39 C40 H40 119.5 . . ?
C41 C40 C39 120.96(11) . . ?
C41 C40 H40 119.5 . . ?
C36 C41 H41 119.2 . . ?
C40 C41 C36 121.58(11) . . ?
C40 C41 H41 119.2 . . ?
C44 C43 N42 120.28(11) . . ?
C44 C43 C48 119.73(12) . . ?
C48 C43 N42 119.98(11) . . ?
C43 C44 H44 120.4 . . ?
C43 C44 C45 119.27(13) . . ?
C45 C44 H44 120.4 . . ?
C44 C45 H45 119.1 . . ?
C44 C45 C46 121.82(13) . . ?
C46 C45 H45 119.1 . . ?
C45 C46 C49 121.45(14) . . ?
C47 C46 C45 117.79(12) . . ?
C47 C46 C49 120.75(13) . . ?
C46 C47 H47 119.5 . . ?
C48 C47 C46 121.08(13) . . ?
C48 C47 H47 119.5 . . ?
C43 C48 C47 120.27(12) . . ?
C43 C48 H48 119.9 . . ?
C47 C48 H48 119.9 . . ?
C46 C49 H49A 109.5 . . ?
C46 C49 H49B 109.5 . . ?
C46 C49 H49C 109.5 . . ?
H49A C49 H49B 109.5 . . ?
H49A C49 H49C 109.5 . . ?
H49B C49 H49C 109.5 . . ?
C51 C50 N42 119.21(11) . . ?
C55 C50 N42 122.14(11) . . ?
C55 C50 C51 118.54(11) . . ?
C50 C51 H51 119.8 . . ?
C52 C51 C50 120.36(12) . . ?
C52 C51 H51 119.8 . . ?
C51 C52 H52 119.1 . . ?
C51 C52 C53 121.71(12) . . ?
C53 C52 H52 119.1 . . ?
C52 C53 C54 117.33(11) . . ?
C52 C53 C56 120.73(12) . . ?
C54 C53 C56 121.94(12) . . ?
C53 C54 H54 119.2 . . ?
C55 C54 C53 121.50(12) . . ?
C55 C54 H54 119.2 . . ?
C50 C55 C54 120.55(11) . . ?
C50 C55 H55 119.7 . . ?
C54 C55 H55 119.7 . . ?
C53 C56 H56A 109.5 . . ?
C53 C56 H56B 109.5 . . ?
C53 C56 H56C 109.5 . . ?
H56A C56 H56B 109.5 . . ?
H56A C56 H56C 109.5 . . ?
H56B C56 H56C 109.5 . . ?

loop_
_geom_bond_atom_site_label_1
_geom_bond_atom_site_label_2
_geom_bond_distance
_geom_bond_site_symmetry_2
_geom_bond_publ_flag
O5 C5 1.2165(16) . ?
O12 C12 1.2147(17) . ?
N3 C2 1.3372(16) . ?
N3 C4 1.3362(15) . ?
N14 C1 1.3315(15) . ?
N14 C13 1.3403(16) . ?
N21 C18 1.4154(16) . ?
N21 C22 1.4157(16) . ?
N21 C29 1.4239(16) . ?
N42 C39 1.4029(15) . ?
N42 C43 1.4371(15) . ?
N42 C50 1.4228(15) . ?
C1 C2 1.4378(17) . ?
C1 C15 1.4809(17) . ?
C2 C36 1.4835(16) . ?
C4 C5 1.4973(17) . ?
C4 C13 1.3922(18) . ?
C5 C6 1.4952(17) . ?
C6 C7 1.3893(19) . ?
C6 C11 1.4020(19) . ?
C7 H7 0.9500 . ?
C7 C8 1.389(2) . ?
C8 H8 0.9500 . ?
C8 C9 1.382(2) . ?
C9 H9 0.9500 . ?
C9 C10 1.382(2) . ?
C10 H10 0.9500 . ?
C10 C11 1.3921(18) . ?
C11 C12 1.4876(18) . ?
C12 C13 1.4983(16) . ?
C15 C16 1.3945(18) . ?
C15 C20 1.3963(18) . ?
C16 H16 0.9500 . ?
C16 C17 1.3796(17) . ?
C17 H17 0.9500 . ?
C17 C18 1.3951(19) . ?
C18 C19 1.3892(19) . ?
C19 H19 0.9500 . ?
C19 C20 1.3845(19) . ?
C20 H20 0.9500 . ?
C22 C23 1.3977(19) . ?
C22 C27 1.3882(19) . ?
C23 H23 0.9500 . ?
C23 C24 1.387(2) . ?
C24 H24 0.9500 . ?
C24 C25 1.388(2) . ?
C25 C26 1.388(2) . ?
C25 C28 1.5121(18) . ?
C26 H26 0.9500 . ?
C26 C27 1.3895(18) . ?
C27 H27 0.9500 . ?
C28 H28A 0.9800 . ?
C28 H28B 0.9800 . ?
C28 H28C 0.9800 . ?
C29 C30 1.3913(19) . ?
C29 C34 1.3892(19) . ?
C30 H30 0.9500 . ?
C30 C31 1.388(2) . ?
C31 H31 0.9500 . ?
C31 C32 1.391(2) . ?
C32 C33 1.390(2) . ?
C32 C35 1.5109(19) . ?
C33 H33 0.9500 . ?
C33 C34 1.3877(19) . ?
C34 H34 0.9500 . ?
C35 H35A 0.9800 . ?
C35 H35B 0.9800 . ?
C35 H35C 0.9800 . ?
C36 C37 1.4057(17) . ?
C36 C41 1.4024(17) . ?
C37 H37 0.9500 . ?
C37 C38 1.3765(16) . ?
C38 H38 0.9500 . ?
C38 C39 1.4027(17) . ?
C39 C40 1.4029(17) . ?
C40 H40 0.9500 . ?
C40 C41 1.3887(16) . ?
C41 H41 0.9500 . ?
C43 C44 1.3847(19) . ?
C43 C48 1.3857(18) . ?
C44 H44 0.9500 . ?
C44 C45 1.3905(19) . ?
C45 H45 0.9500 . ?
C45 C46 1.391(2) . ?
C46 C47 1.387(2) . ?
C46 C49 1.5072(19) . ?
C47 H47 0.9500 . ?
C47 C48 1.3865(19) . ?
C48 H48 0.9500 . ?
C49 H49A 0.9800 . ?
C49 H49B 0.9800 . ?
C49 H49C 0.9800 . ?
C50 C51 1.3962(17) . ?
C50 C55 1.3853(19) . ?
C51 H51 0.9500 . ?
C51 C52 1.3848(18) . ?
C52 H52 0.9500 . ?
C52 C53 1.388(2) . ?
C53 C54 1.3952(18) . ?
C53 C56 1.5058(18) . ?
C54 H54 0.9500 . ?
C54 C55 1.3873(18) . ?
C55 H55 0.9500 . ?
C56 H56A 0.9800 . ?
C56 H56B 0.9800 . ?
C56 H56C 0.9800 . ?

loop_
_geom_torsion_atom_site_label_1
_geom_torsion_atom_site_label_2
_geom_torsion_atom_site_label_3
_geom_torsion_atom_site_label_4
_geom_torsion
_geom_torsion_site_symmetry_1
_geom_torsion_site_symmetry_2
_geom_torsion_site_symmetry_3
_geom_torsion_site_symmetry_4
_geom_torsion_publ_flag
O5 C5 C6 C7 5.8(2) . . . . ?
O5 C5 C6 C11 -174.42(14) . . . . ?
O12 C12 C13 N14 3.9(2) . . . . ?
O12 C12 C13 C4 -175.43(13) . . . . ?
N3 C2 C36 C37 20.63(16) . . . . ?
N3 C2 C36 C41 -157.75(12) . . . . ?
N3 C4 C5 O5 -7.2(2) . . . . ?
N3 C4 C5 C6 172.32(12) . . . . ?
N3 C4 C13 N14 3.2(2) . . . . ?
N3 C4 C13 C12 -177.56(12) . . . . ?
N14 C1 C2 N3 3.52(19) . . . . ?
N14 C1 C2 C36 -176.56(12) . . . . ?
N14 C1 C15 C16 -122.53(13) . . . . ?
N14 C1 C15 C20 58.44(16) . . . . ?
N21 C18 C19 C20 -175.27(13) . . . . ?
N21 C22 C23 C24 179.69(13) . . . . ?
N21 C22 C27 C26 179.26(13) . . . . ?
N21 C29 C30 C31 176.73(12) . . . . ?
N21 C29 C34 C33 -177.00(12) . . . . ?
N42 C39 C40 C41 -177.54(11) . . . . ?
N42 C43 C44 C45 176.73(12) . . . . ?
N42 C43 C48 C47 -177.64(11) . . . . ?
N42 C50 C51 C52 176.81(12) . . . . ?
N42 C50 C55 C54 -177.27(12) . . . . ?
C1 N14 C13 C4 -0.84(18) . . . . ?
C1 N14 C13 C12 179.86(11) . . . . ?
C1 C2 C36 C37 -159.29(12) . . . . ?
C1 C2 C36 C41 22.3(2) . . . . ?
C1 C15 C16 C17 -176.40(11) . . . . ?
C1 C15 C20 C19 174.50(13) . . . . ?
C2 N3 C4 C5 -179.94(11) . . . . ?
C2 N3 C4 C13 -2.00(19) . . . . ?
C2 C1 C15 C16 58.45(17) . . . . ?
C2 C1 C15 C20 -120.58(14) . . . . ?
C2 C36 C37 C38 -178.85(12) . . . . ?
C2 C36 C41 C40 179.17(12) . . . . ?
C4 N3 C2 C1 -1.20(18) . . . . ?
C4 N3 C2 C36 178.87(11) . . . . ?
C4 C5 C6 C7 -173.73(13) . . . . ?
C4 C5 C6 C11 6.0(2) . . . . ?
C5 C4 C13 N14 -178.97(12) . . . . ?
C5 C4 C13 C12 0.29(19) . . . . ?
C5 C6 C7 C8 179.68(14) . . . . ?
C5 C6 C11 C10 -179.80(13) . . . . ?
C5 C6 C11 C12 -1.1(2) . . . . ?
C6 C7 C8 C9 -0.4(2) . . . . ?
C6 C11 C12 O12 175.84(14) . . . . ?
C6 C11 C12 C13 -4.29(19) . . . . ?
C7 C6 C11 C10 0.0(2) . . . . ?
C7 C6 C11 C12 178.66(13) . . . . ?
C7 C8 C9 C10 0.9(3) . . . . ?
C8 C9 C10 C11 -1.0(2) . . . . ?
C9 C10 C11 C6 0.6(2) . . . . ?
C9 C10 C11 C12 -178.15(14) . . . . ?
C10 C11 C12 O12 -5.4(2) . . . . ?
C10 C11 C12 C13 174.42(12) . . . . ?
C11 C6 C7 C8 -0.1(2) . . . . ?
C11 C12 C13 N14 -176.01(11) . . . . ?
C11 C12 C13 C4 4.70(19) . . . . ?
C13 N14 C1 C2 -2.39(18) . . . . ?
C13 N14 C1 C15 178.57(11) . . . . ?
C13 C4 C5 O5 174.82(14) . . . . ?
C13 C4 C5 C6 -5.62(19) . . . . ?
C15 C1 C2 N3 -177.52(11) . . . . ?
C15 C1 C2 C36 2.4(2) . . . . ?
C15 C16 C17 C18 2.03(18) . . . . ?
C16 C15 C20 C19 -4.6(2) . . . . ?
C16 C17 C18 N21 173.35(11) . . . . ?
C16 C17 C18 C19 -4.79(19) . . . . ?
C17 C18 C19 C20 2.9(2) . . . . ?
C18 N21 C22 C23 -32.2(2) . . . . ?
C18 N21 C22 C27 148.13(13) . . . . ?
C18 N21 C29 C30 132.29(14) . . . . ?
C18 N21 C29 C34 -48.71(18) . . . . ?
C18 C19 C20 C15 1.8(2) . . . . ?
C20 C15 C16 C17 2.63(18) . . . . ?
C22 N21 C18 C17 -46.55(18) . . . . ?
C22 N21 C18 C19 131.57(14) . . . . ?
C22 N21 C29 C30 -51.01(19) . . . . ?
C22 N21 C29 C34 127.98(14) . . . . ?
C22 C23 C24 C25 1.4(2) . . . . ?
C23 C22 C27 C26 -0.4(2) . . . . ?
C23 C24 C25 C26 -0.9(2) . . . . ?
C23 C24 C25 C28 178.18(14) . . . . ?
C24 C25 C26 C27 -0.1(2) . . . . ?
C25 C26 C27 C22 0.8(2) . . . . ?
C27 C22 C23 C24 -0.7(2) . . . . ?
C28 C25 C26 C27 -179.24(13) . . . . ?
C29 N21 C18 C17 130.19(13) . . . . ?
C29 N21 C18 C19 -51.69(19) . . . . ?
C29 N21 C22 C23 151.04(14) . . . . ?
C29 N21 C22 C27 -28.6(2) . . . . ?
C29 C30 C31 C32 0.5(2) . . . . ?
C30 C29 C34 C33 2.0(2) . . . . ?
C30 C31 C32 C33 1.4(2) . . . . ?
C30 C31 C32 C35 -178.85(13) . . . . ?
C31 C32 C33 C34 -1.7(2) . . . . ?
C32 C33 C34 C29 0.0(2) . . . . ?
C34 C29 C30 C31 -2.3(2) . . . . ?
C35 C32 C33 C34 178.58(13) . . . . ?
C36 C37 C38 C39 0.3(2) . . . . ?
C37 C36 C41 C40 0.78(18) . . . . ?
C37 C38 C39 N42 178.04(12) . . . . ?
C37 C38 C39 C40 -0.66(19) . . . . ?
C38 C39 C40 C41 1.12(19) . . . . ?
C39 N42 C43 C44 -61.08(16) . . . . ?
C39 N42 C43 C48 117.74(13) . . . . ?
C39 N42 C50 C51 150.40(12) . . . . ?
C39 N42 C50 C55 -33.43(18) . . . . ?
C39 C40 C41 C36 -1.22(19) . . . . ?
C41 C36 C37 C38 -0.32(19) . . . . ?
C43 N42 C39 C38 -21.02(17) . . . . ?
C43 N42 C39 C40 157.61(12) . . . . ?
C43 N42 C50 C51 -38.88(17) . . . . ?
C43 N42 C50 C55 137.28(13) . . . . ?
C43 C44 C45 C46 1.2(2) . . . . ?
C44 C43 C48 C47 1.19(19) . . . . ?
C44 C45 C46 C47 0.6(2) . . . . ?
C44 C45 C46 C49 -179.10(14) . . . . ?
C45 C46 C47 C48 -1.6(2) . . . . ?
C46 C47 C48 C43 0.7(2) . . . . ?
C48 C43 C44 C45 -2.10(19) . . . . ?
C49 C46 C47 C48 178.17(13) . . . . ?
C50 N42 C39 C38 149.64(12) . . . . ?
C50 N42 C39 C40 -31.73(19) . . . . ?
C50 N42 C43 C44 127.75(13) . . . . ?
C50 N42 C43 C48 -53.42(16) . . . . ?
C50 C51 C52 C53 0.7(2) . . . . ?
C51 C50 C55 C54 -1.08(19) . . . . ?
C51 C52 C53 C54 -1.2(2) . . . . ?
C51 C52 C53 C56 178.91(13) . . . . ?
C52 C53 C54 C55 0.6(2) . . . . ?
C53 C54 C55 C50 0.5(2) . . . . ?
C55 C50 C51 C52 0.5(2) . . . . ?
C56 C53 C54 C55 -179.49(13) . . . . ?
